data_2224582
loop_
_publ_author_name
'Zhang, Li-Ping'
'Yang, Ming'
'Fang, Yun'

_publ_section_title
;
 (<i>Z</i>)-3-(4-Methoxyanilino)-1-phenylbut-2-en-1-one
;
_journal_coeditor_code CI2973
_journal_issue 1
_journal_name_full 'Acta Crystallographica Section E'
_journal_page_first o7
_journal_paper_doi 10.1107/S1600536809051186
_journal_volume 66
_journal_year 2010
_chemical_formula_iupac 'C17 H17 N O2'
_chemical_formula_moiety 'C17 H17 N O2'
_chemical_formula_sum 'C17 H17 N O2'
_chemical_formula_weight 267.32
_chemical_name_systematic
;
(<i>Z</i>)-3-(4-Methoxyanilino)-1-phenylbut-2-en-1-one
;
_space_group_IT_number 14
_symmetry_cell_setting monoclinic
_symmetry_space_group_name_Hall '-P 2yn'
_symmetry_space_group_name_H-M 'P 1 21/n 1'
_atom_sites_solution_hydrogens geom
_atom_sites_solution_primary direct
_atom_sites_solution_secondary difmap
_audit_creation_method SHELXL-97
_cell_angle_alpha 90.00
_cell_angle_beta 94.954(6)
_cell_angle_gamma 90.00
_cell_formula_units_Z 4
_cell_length_a 6.435(2)
_cell_length_b 7.287(3)
_cell_length_c 30.919(12)
_cell_measurement_reflns_used 2333
_cell_measurement_temperature 294(2)
_cell_measurement_theta_max 26.25
_cell_measurement_theta_min 2.64
_cell_volume 1444.4(9)
_computing_cell_refinement 'SAINT (Bruker, 1999)'
_computing_data_collection 'SMART (Bruker, 1998)'
_computing_data_reduction 'SAINT (Bruker, 1999)'
_computing_molecular_graphics 'SHELXTL (Sheldrick, 2008)'
_computing_publication_material 'SHELXTL (Sheldrick, 2008)'
_computing_structure_refinement 'SHELXL97 (Sheldrick, 2008)'
_computing_structure_solution 'SHELXS97 (Sheldrick, 2008)'
_diffrn_ambient_temperature 294(2)
_diffrn_measured_fraction_theta_full 0.994
_diffrn_measured_fraction_theta_max 0.994
_diffrn_measurement_device_type 'Bruker SMART CCD area-detector'
_diffrn_measurement_method '\f and \w scans'
_diffrn_radiation_monochromator graphite
_diffrn_radiation_source 'fine-focus sealed tube'
_diffrn_radiation_type MoK\a
_diffrn_radiation_wavelength 0.71073
_diffrn_reflns_av_R_equivalents 0.0356
_diffrn_reflns_av_sigmaI/netI 0.0412
_diffrn_reflns_limit_h_max 8
_diffrn_reflns_limit_h_min -4
_diffrn_reflns_limit_k_max 7
_diffrn_reflns_limit_k_min -9
_diffrn_reflns_limit_l_max 38
_diffrn_reflns_limit_l_min -34
_diffrn_reflns_number 7729
_diffrn_reflns_theta_full 26.40
_diffrn_reflns_theta_max 26.40
_diffrn_reflns_theta_min 1.32
_diffrn_standards_number 0
_exptl_absorpt_coefficient_mu 0.081
_exptl_absorpt_correction_T_max 1.0000
_exptl_absorpt_correction_T_min 0.7390
_exptl_absorpt_correction_type multi-scan
_exptl_absorpt_process_details '(SADABS; Sheldrick, 1996)'
_exptl_crystal_colour yellow
_exptl_crystal_density_diffrn 1.229
_exptl_crystal_density_method 'not measured'
_exptl_crystal_description Block
_exptl_crystal_F_000 568
_exptl_crystal_size_max 0.24
_exptl_crystal_size_mid 0.20
_exptl_crystal_size_min 0.16
_refine_diff_density_max 0.180
_refine_diff_density_min -0.166
_refine_ls_extinction_coef 0.035(3)
_refine_ls_extinction_expression Fc^*^=kFc[1+0.001xFc^2^\l^3^/sin(2\q)]^-1/4^
_refine_ls_extinction_method 'SHELXL97 (Sheldrick, 2008)'
_refine_ls_goodness_of_fit_ref 1.002
_refine_ls_hydrogen_treatment constr
_refine_ls_matrix_type full
_refine_ls_number_parameters 184
_refine_ls_number_reflns 2931
_refine_ls_number_restraints 0
_refine_ls_restrained_S_all 1.002
_refine_ls_R_factor_all 0.0802
_refine_ls_R_factor_gt 0.0459
_refine_ls_shift/su_max 0.001
_refine_ls_shift/su_mean 0.000
_refine_ls_structure_factor_coef Fsqd
_refine_ls_weighting_details 'calc w=1/[\s^2^(Fo^2^)+(0.0645P)^2^+0.2627P] where P=(Fo^2^+2Fc^2^)/3'
_refine_ls_weighting_scheme calc
_refine_ls_wR_factor_gt 0.1153
_refine_ls_wR_factor_ref 0.1351
_reflns_number_gt 1900
_reflns_number_total 2931
_reflns_threshold_expression I>2\s(I)
_cod_data_source_file ci2973.cif
_cod_data_source_block I
_cod_depositor_comments
;
The following automatic conversions were performed:
'_symmetry_cell_setting' value 'Monoclinic' changed to 'monoclinic'
according to '/home/saulius/struct/CIF-dictionaries/cif_core.dic'
dictionary named 'cif_core.dic' version 2.4.1 from 2010-06-29.

Automatic conversion script
Id: cif_fix_enum 1527 2010-12-29 10:47:43Z saulius 

The following automatic conversions were performed:

'_symmetry_cell_setting' value 'Monoclinic' changed to 'monoclinic'
according to /home/saulius/struct/CIF-dictionaries/cif_core.dic
dictionary named 'cif_core.dic' version 2.4.1 from 2010-06-29.

Automatic conversion script
Id: cif_fix_values 1715 2011-07-08 13:25:40Z adriana 
;
_cod_original_cell_volume 1444.5(9)
_cod_original_sg_symbol_H-M 'P 21/n'
_cod_database_code 2224582
_cod_database_fobs_code 2224582

loop_
_symmetry_equiv_pos_as_xyz
'x, y, z'
'-x+1/2, y+1/2, -z+1/2'
'-x, -y, -z'
'x-1/2, -y-1/2, z-1/2'

loop_
_atom_site_type_symbol
_atom_site_label
_atom_site_fract_x
_atom_site_fract_y
_atom_site_fract_z
_atom_site_U_iso_or_equiv
_atom_site_adp_type
_atom_site_calc_flag
_atom_site_refinement_flags
_atom_site_occupancy
_atom_site_disorder_assembly
_atom_site_disorder_group
O O1 0.0332(2) 0.1669(2) 0.45901(4) 0.0621(4) Uani d . 1 . .
O O2 -0.17087(19) 0.1729(2) 0.20705(4) 0.0552(4) Uani d . 1 . .
N N1 0.0723(2) 0.1693(2) 0.27987(4) 0.0417(4) Uani d . 1 . .
H H1 -0.0489 0.1722 0.2658 0.050 Uiso calc R 1 . .
C C1 0.0705(2) 0.1739(2) 0.32573(5) 0.0364(4) Uani d . 1 . .
C C2 -0.0759(3) 0.2824(3) 0.34338(5) 0.0412(4) Uani d . 1 . .
H H2 -0.1639 0.3558 0.3253 0.049 Uiso calc R 1 . .
C C3 -0.0940(3) 0.2835(3) 0.38775(5) 0.0445(5) Uani d . 1 . .
H H3 -0.1947 0.3560 0.3992 0.053 Uiso calc R 1 . .
C C4 0.0378(3) 0.1768(2) 0.41473(5) 0.0423(4) Uani d . 1 . .
C C5 0.1869(3) 0.0706(3) 0.39734(6) 0.0515(5) Uani d . 1 . .
H H5 0.2780 0.0005 0.4156 0.062 Uiso calc R 1 . .
C C6 0.2022(3) 0.0673(3) 0.35319(6) 0.0480(5) Uani d . 1 . .
H H6 0.3015 -0.0069 0.3418 0.058 Uiso calc R 1 . .
C C7 -0.1412(4) 0.2438(4) 0.47712(6) 0.0798(8) Uani d . 1 . .
H H7A -0.1385 0.3749 0.4740 0.120 Uiso calc R 1 . .
H H7B -0.1366 0.2126 0.5074 0.120 Uiso calc R 1 . .
H H7C -0.2670 0.1963 0.4623 0.120 Uiso calc R 1 . .
C C8 0.4516(3) 0.1682(3) 0.27522(6) 0.0504(5) Uani d . 1 . .
H H8A 0.4579 0.2429 0.3009 0.076 Uiso calc R 1 . .
H H8B 0.5399 0.2199 0.2549 0.076 Uiso calc R 1 . .
H H8C 0.4981 0.0463 0.2828 0.076 Uiso calc R 1 . .
C C9 0.2316(3) 0.1612(2) 0.25509(5) 0.0384(4) Uani d . 1 . .
C C10 0.1947(3) 0.1546(2) 0.21040(5) 0.0397(4) Uani d . 1 . .
H H10 0.3087 0.1449 0.1940 0.048 Uiso calc R 1 . .
C C11 -0.0069(3) 0.1616(2) 0.18819(5) 0.0386(4) Uani d . 1 . .
C C12 -0.0272(3) 0.1643(2) 0.13949(5) 0.0390(4) Uani d . 1 . .
C C13 0.1114(3) 0.0745(3) 0.11502(5) 0.0485(5) Uani d . 1 . .
H H13 0.2218 0.0086 0.1288 0.058 Uiso calc R 1 . .
C C14 0.0869(3) 0.0820(3) 0.07020(6) 0.0592(6) Uani d . 1 . .
H H14 0.1797 0.0195 0.0540 0.071 Uiso calc R 1 . .
C C15 -0.0728(4) 0.1807(3) 0.04946(6) 0.0612(6) Uani d . 1 . .
H H15 -0.0872 0.1869 0.0193 0.073 Uiso calc R 1 . .
C C16 -0.2117(4) 0.2703(3) 0.07320(6) 0.0621(6) Uani d . 1 . .
H H16 -0.3203 0.3375 0.0591 0.075 Uiso calc R 1 . .
C C17 -0.1908(3) 0.2612(3) 0.11809(6) 0.0525(5) Uani d . 1 . .
H H17 -0.2871 0.3205 0.1340 0.063 Uiso calc R 1 . .

loop_
_atom_site_aniso_label
_atom_site_aniso_U_11
_atom_site_aniso_U_22
_atom_site_aniso_U_33
_atom_site_aniso_U_12
_atom_site_aniso_U_13
_atom_site_aniso_U_23
O1 0.0685(10) 0.0814(11) 0.0370(7) 0.0231(8) 0.0080(6) 0.0056(7)
O2 0.0377(7) 0.0836(11) 0.0449(7) -0.0037(7) 0.0074(6) -0.0087(7)
N1 0.0333(8) 0.0548(10) 0.0370(8) -0.0018(7) 0.0037(6) -0.0034(7)
C1 0.0366(9) 0.0376(10) 0.0348(9) -0.0016(7) 0.0027(7) -0.0008(7)
C2 0.0355(9) 0.0476(11) 0.0399(10) 0.0068(8) -0.0001(7) 0.0040(8)
C3 0.0426(10) 0.0488(12) 0.0429(10) 0.0107(8) 0.0082(8) -0.0013(8)
C4 0.0476(10) 0.0462(11) 0.0329(9) 0.0030(8) 0.0031(8) 0.0010(8)
C5 0.0565(12) 0.0516(12) 0.0463(11) 0.0195(10) 0.0038(9) 0.0093(9)
C6 0.0557(11) 0.0438(11) 0.0456(11) 0.0178(9) 0.0100(8) 0.0023(9)
C7 0.0960(18) 0.102(2) 0.0442(12) 0.0378(15) 0.0206(12) 0.0024(12)
C8 0.0375(10) 0.0637(13) 0.0498(11) 0.0002(9) 0.0039(8) 0.0037(9)
C9 0.0368(9) 0.0355(10) 0.0434(10) -0.0023(7) 0.0066(7) 0.0012(8)
C10 0.0372(9) 0.0442(11) 0.0388(9) -0.0009(8) 0.0098(7) 0.0003(8)
C11 0.0404(10) 0.0363(10) 0.0398(9) -0.0036(8) 0.0082(8) -0.0024(8)
C12 0.0424(10) 0.0361(10) 0.0384(9) -0.0062(8) 0.0023(7) -0.0024(8)
C13 0.0552(12) 0.0484(12) 0.0425(11) 0.0028(9) 0.0071(8) -0.0012(9)
C14 0.0729(14) 0.0622(14) 0.0439(11) -0.0019(11) 0.0137(10) -0.0078(10)
C15 0.0862(16) 0.0605(14) 0.0358(10) -0.0136(12) -0.0008(10) -0.0006(10)
C16 0.0730(14) 0.0571(14) 0.0526(12) 0.0022(11) -0.0148(10) 0.0031(10)
C17 0.0555(12) 0.0505(12) 0.0505(12) 0.0040(10) -0.0016(9) -0.0073(10)

loop_
_atom_type_symbol
_atom_type_description
_atom_type_scat_dispersion_real
_atom_type_scat_dispersion_imag
_atom_type_scat_source
C C 0.0033 0.0016 'International Tables Vol C Tables 4.2.6.8 and 6.1.1.4'
H H 0.0000 0.0000 'International Tables Vol C Tables 4.2.6.8 and 6.1.1.4'
N N 0.0061 0.0033 'International Tables Vol C Tables 4.2.6.8 and 6.1.1.4'
O O 0.0106 0.0060 'International Tables Vol C Tables 4.2.6.8 and 6.1.1.4'

loop_
_geom_angle_atom_site_label_1
_geom_angle_atom_site_label_2
_geom_angle_atom_site_label_3
_geom_angle_site_symmetry_1
_geom_angle_site_symmetry_3
_geom_angle
_geom_angle_publ_flag
C4 O1 C7 . . 117.43(15) ?
C9 N1 C1 . . 130.43(15) ?
C9 N1 H1 . . 114.8 ?
C1 N1 H1 . . 114.8 ?
C2 C1 C6 . . 118.82(15) ?
C2 C1 N1 . . 118.30(15) ?
C6 C1 N1 . . 122.79(15) ?
C1 C2 C3 . . 120.92(16) ?
C1 C2 H2 . . 119.5 ?
C3 C2 H2 . . 119.5 ?
C4 C3 C2 . . 119.71(16) ?
C4 C3 H3 . . 120.1 ?
C2 C3 H3 . . 120.1 ?
O1 C4 C5 . . 115.81(15) ?
O1 C4 C3 . . 124.58(16) ?
C5 C4 C3 . . 119.61(16) ?
C6 C5 C4 . . 120.56(17) ?
C6 C5 H5 . . 119.7 ?
C4 C5 H5 . . 119.7 ?
C5 C6 C1 . . 120.36(17) ?
C5 C6 H6 . . 119.8 ?
C1 C6 H6 . . 119.8 ?
O1 C7 H7A . . 109.5 ?
O1 C7 H7B . . 109.5 ?
H7A C7 H7B . . 109.5 ?
O1 C7 H7C . . 109.5 ?
H7A C7 H7C . . 109.5 ?
H7B C7 H7C . . 109.5 ?
C9 C8 H8A . . 109.5 ?
C9 C8 H8B . . 109.5 ?
H8A C8 H8B . . 109.5 ?
C9 C8 H8C . . 109.5 ?
H8A C8 H8C . . 109.5 ?
H8B C8 H8C . . 109.5 ?
N1 C9 C10 . . 120.13(16) ?
N1 C9 C8 . . 120.40(15) ?
C10 C9 C8 . . 119.40(15) ?
C9 C10 C11 . . 123.68(15) ?
C9 C10 H10 . . 118.2 ?
C11 C10 H10 . . 118.2 ?
O2 C11 C10 . . 123.41(16) ?
O2 C11 C12 . . 117.59(15) ?
C10 C11 C12 . . 118.94(14) ?
C13 C12 C17 . . 118.60(16) ?
C13 C12 C11 . . 122.58(16) ?
C17 C12 C11 . . 118.82(16) ?
C14 C13 C12 . . 120.45(18) ?
C14 C13 H13 . . 119.8 ?
C12 C13 H13 . . 119.8 ?
C15 C14 C13 . . 120.44(19) ?
C15 C14 H14 . . 119.8 ?
C13 C14 H14 . . 119.8 ?
C14 C15 C16 . . 119.87(18) ?
C14 C15 H15 . . 120.1 ?
C16 C15 H15 . . 120.1 ?
C15 C16 C17 . . 120.2(2) ?
C15 C16 H16 . . 119.9 ?
C17 C16 H16 . . 119.9 ?
C16 C17 C12 . . 120.42(18) ?
C16 C17 H17 . . 119.8 ?
C12 C17 H17 . . 119.8 ?

loop_
_geom_bond_atom_site_label_1
_geom_bond_atom_site_label_2
_geom_bond_site_symmetry_2
_geom_bond_distance
_geom_bond_publ_flag
O1 C4 . 1.374(2) ?
O1 C7 . 1.413(2) ?
O2 C11 . 1.251(2) ?
N1 C9 . 1.333(2) ?
N1 C1 . 1.419(2) ?
N1 H1 . 0.86 ?
C1 C2 . 1.378(2) ?
C1 C6 . 1.385(2) ?
C2 C3 . 1.387(2) ?
C2 H2 . 0.93 ?
C3 C4 . 1.378(2) ?
C3 H3 . 0.93 ?
C4 C5 . 1.378(2) ?
C5 C6 . 1.377(2) ?
C5 H5 . 0.93 ?
C6 H6 . 0.93 ?
C7 H7A . 0.96 ?
C7 H7B . 0.96 ?
C7 H7C . 0.96 ?
C8 C9 . 1.497(2) ?
C8 H8A . 0.96 ?
C8 H8B . 0.96 ?
C8 H8C . 0.96 ?
C9 C10 . 1.383(2) ?
C10 C11 . 1.415(2) ?
C10 H10 . 0.93 ?
C11 C12 . 1.500(2) ?
C12 C13 . 1.383(2) ?
C12 C17 . 1.387(3) ?
C13 C14 . 1.382(2) ?
C13 H13 . 0.93 ?
C14 C15 . 1.368(3) ?
C14 H14 . 0.93 ?
C15 C16 . 1.370(3) ?
C15 H15 . 0.93 ?
C16 C17 . 1.385(3) ?
C16 H16 . 0.93 ?
C17 H17 . 0.93 ?

loop_
_geom_hbond_atom_site_label_D
_geom_hbond_atom_site_label_H
_geom_hbond_atom_site_label_A
_geom_hbond_site_symmetry_A
_geom_hbond_distance_DH
_geom_hbond_distance_HA
_geom_hbond_distance_DA
_geom_hbond_angle_DHA
N1 H1 O2 . 0.86 1.91 2.629(2) 139
C8 H8B O2 1_655 0.96 2.49 3.351(3) 148
C3 H3 Cg2 2_455 0.93 2.84 3.712(3) 156
C13 H13 Cg1 2_545 0.93 2.82 3.619(3) 145

loop_
_geom_torsion_atom_site_label_1
_geom_torsion_atom_site_label_2
_geom_torsion_atom_site_label_3
_geom_torsion_atom_site_label_4
_geom_torsion_site_symmetry_1
_geom_torsion_site_symmetry_2
_geom_torsion_site_symmetry_3
_geom_torsion_site_symmetry_4
_geom_torsion
_geom_torsion_publ_flag
C9 N1 C1 C2 . . . . 142.48(19) ?
C9 N1 C1 C6 . . . . -40.9(3) ?
C6 C1 C2 C3 . . . . -0.9(3) ?
N1 C1 C2 C3 . . . . 175.86(16) ?
C1 C2 C3 C4 . . . . 0.9(3) ?
C7 O1 C4 C5 . . . . -167.8(2) ?
C7 O1 C4 C3 . . . . 12.2(3) ?
C2 C3 C4 O1 . . . . -179.76(17) ?
C2 C3 C4 C5 . . . . 0.3(3) ?
O1 C4 C5 C6 . . . . 178.64(18) ?
C3 C4 C5 C6 . . . . -1.4(3) ?
C4 C5 C6 C1 . . . . 1.4(3) ?
C2 C1 C6 C5 . . . . -0.2(3) ?
N1 C1 C6 C5 . . . . -176.83(17) ?
C1 N1 C9 C10 . . . . 178.77(16) ?
C1 N1 C9 C8 . . . . -4.1(3) ?
N1 C9 C10 C11 . . . . 2.1(3) ?
C8 C9 C10 C11 . . . . -175.06(16) ?
C9 C10 C11 O2 . . . . -0.6(3) ?
C9 C10 C11 C12 . . . . 176.46(16) ?
O2 C11 C12 C13 . . . . -149.89(18) ?
C10 C11 C12 C13 . . . . 32.8(2) ?
O2 C11 C12 C17 . . . . 30.3(2) ?
C10 C11 C12 C17 . . . . -146.95(18) ?
C17 C12 C13 C14 . . . . 0.2(3) ?
C11 C12 C13 C14 . . . . -179.60(17) ?
C12 C13 C14 C15 . . . . 1.0(3) ?
C13 C14 C15 C16 . . . . -1.1(3) ?
C14 C15 C16 C17 . . . . 0.0(3) ?
C15 C16 C17 C12 . . . . 1.2(3) ?
C13 C12 C17 C16 . . . . -1.3(3) ?
C11 C12 C17 C16 . . . . 178.51(17) ?

loop_
_cod_related_entry_id
_cod_related_entry_database
_cod_related_entry_code
1 ChemSpider 4667084
